data_4303962
loop_
_publ_author_name
'P. Fern\'andez'
'A. Sousa-Pedrares'
'J. Romero'
'J. A. Garc\'ia-V\'azquez'
'A. Sousa'
'P. P\'erez-Lourido'

_publ_section_title
;
Zinc(II), Cadmium(II), Mercury(II), and Ethylmercury(II) Complexes of
Phosphinothiol Ligands
;
_journal_name_full 'Inorganic Chemistry'
_journal_page_first 2121
_journal_page_last 2132
_journal_paper_doi 10.1021/ic7005925
_journal_volume 47
_journal_year 2008
_chemical_formula_sum 'C52 H68 Hg3 O2 P2 S4 Si4'
_chemical_formula_weight 1629.37
_chemical_name_systematic
;
 ?
;
_space_group_IT_number 14
_symmetry_cell_setting monoclinic
_symmetry_space_group_name_Hall '-P 2yn'
_symmetry_space_group_name_H-M 'P 1 21/n 1'
_atom_sites_solution_hydrogens geom
_atom_sites_solution_primary direct
_atom_sites_solution_secondary difmap
_audit_creation_method SHELXL-97
_cell_angle_alpha 90.00
_cell_angle_beta 101.891(4)
_cell_angle_gamma 90.00
_cell_formula_units_Z 4
_cell_length_a 11.5787(17)
_cell_length_b 28.822(4)
_cell_length_c 20.742(3)
_cell_measurement_reflns_used 949
_cell_measurement_temperature 293(2)
_cell_measurement_theta_max 25.99
_cell_measurement_theta_min 2.34
_cell_volume 6773.5(17)
_computing_cell_refinement 'BRUKER Smart'
_computing_data_collection 'BRUKER Smart'
_computing_structure_refinement 'SHELXL-97 (Sheldrick, 1997)'
_diffrn_ambient_temperature 293(2)
_diffrn_measured_fraction_theta_full 0.999
_diffrn_measured_fraction_theta_max 0.999
_diffrn_measurement_device_type 'Smart-CCD-1000 BRUKER'
_diffrn_measurement_method 'omega scans'
_diffrn_radiation_monochromator graphite
_diffrn_radiation_source 'fine-focus sealed tube'
_diffrn_radiation_type MoK\a
_diffrn_radiation_wavelength 0.71073
_diffrn_reflns_av_R_equivalents 0.0547
_diffrn_reflns_av_sigmaI/netI 0.0804
_diffrn_reflns_limit_h_max 12
_diffrn_reflns_limit_h_min -12
_diffrn_reflns_limit_k_max 32
_diffrn_reflns_limit_k_min 0
_diffrn_reflns_limit_l_max 23
_diffrn_reflns_limit_l_min 0
_diffrn_reflns_number 42799
_diffrn_reflns_theta_full 23.26
_diffrn_reflns_theta_max 23.26
_diffrn_reflns_theta_min 1.73
_exptl_absorpt_coefficient_mu 7.057
_exptl_absorpt_correction_T_max 0.6124
_exptl_absorpt_correction_T_min 0.1341
_exptl_absorpt_correction_type multi-scan
_exptl_crystal_colour Colourless
_exptl_crystal_density_diffrn 1.598
_exptl_crystal_density_method 'not measured'
_exptl_crystal_description Needle
_exptl_crystal_F_000 3144
_exptl_crystal_size_max 0.46
_exptl_crystal_size_mid 0.09
_exptl_crystal_size_min 0.07
_refine_diff_density_max 2.341
_refine_diff_density_min -2.059
_refine_diff_density_rms 0.143
_refine_ls_extinction_method none
_refine_ls_goodness_of_fit_ref 0.940
_refine_ls_hydrogen_treatment constr
_refine_ls_matrix_type full
_refine_ls_number_parameters 604
_refine_ls_number_reflns 9715
_refine_ls_number_restraints 0
_refine_ls_restrained_S_all 0.940
_refine_ls_R_factor_all 0.1047
_refine_ls_R_factor_gt 0.0531
_refine_ls_shift/su_max 0.001
_refine_ls_shift/su_mean 0.000
_refine_ls_structure_factor_coef Fsqd
_refine_ls_weighting_details 'calc w=1/[\s^2^(Fo^2^)+(0.0789P)^2^+0.0000P] where P=(Fo^2^+2Fc^2^)/3'
_refine_ls_weighting_scheme calc
_refine_ls_wR_factor_gt 0.1267
_refine_ls_wR_factor_ref 0.1442
_reflns_number_gt 5486
_reflns_number_total 9715
_reflns_threshold_expression >2sigma(I)
_cod_data_source_file ic7005925_10.cif
_cod_data_source_block p169a
_cod_depositor_comments
;
The following automatic conversions were performed:
'_symmetry_cell_setting' value 'Monoclinic' changed to 'monoclinic'
according to '/home/saulius/struct/CIF-dictionaries/cif_core.dic'
dictionary named 'cif_core.dic' version 2.4.1 from 2010-06-29.

Automatic conversion script
Id: cif_fix_enum 1527 2010-12-29 10:47:43Z saulius 
;
_cod_original_sg_symbol_H-M 'P 21/n'
_cod_database_code 4303962

loop_
_symmetry_equiv_pos_as_xyz
'x, y, z'
'-x+1/2, y+1/2, -z+1/2'
'-x, -y, -z'
'x-1/2, -y-1/2, z-1/2'

loop_
_atom_site_label
_atom_site_type_symbol
_atom_site_fract_x
_atom_site_fract_y
_atom_site_fract_z
_atom_site_U_iso_or_equiv
_atom_site_adp_type
_atom_site_occupancy
_atom_site_symmetry_multiplicity
_atom_site_calc_flag
_atom_site_refinement_flags
_atom_site_disorder_assembly
_atom_site_disorder_group
Hg1 Hg 0.46186(5) 0.030201(18) 0.20808(3) 0.0674(2) Uani 1 1 d . . .
Hg2 Hg 0.68192(6) 0.23950(3) 0.05134(3) 0.0957(3) Uani 1 1 d . . .
Hg3 Hg 0.52216(5) 0.158364(19) 0.14647(3) 0.06433(19) Uani 1 1 d . . .
S1 S 0.2537(3) 0.03844(12) 0.17969(18) 0.0695(10) Uani 1 1 d . . .
S2 S 0.4241(3) 0.18709(12) 0.04508(18) 0.0687(10) Uani 1 1 d . . .
S3 S 0.6710(3) 0.29310(15) 0.1372(2) 0.0903(13) Uani 1 1 d . . .
S4 S 0.5956(3) 0.13783(11) 0.25576(17) 0.0659(10) Uani 1 1 d . . .
P1 P 0.3352(3) 0.08007(11) 0.04719(16) 0.0503(8) Uani 1 1 d . . .
P2 P 0.8006(3) 0.20678(13) 0.22207(19) 0.0636(10) Uani 1 1 d . . .
Si1 Si 0.1255(3) -0.06501(13) 0.1748(2) 0.0747(12) Uani 1 1 d . . .
Si2 Si 0.2483(4) 0.27522(14) 0.0576(2) 0.0805(13) Uani 1 1 d . . .
Si3 Si 0.8112(4) 0.39034(16) 0.1200(2) 0.0834(13) Uani 1 1 d . . .
Si4 Si 0.3947(4) 0.17650(14) 0.3323(2) 0.0796(13) Uani 1 1 d . . .
O1 O 0.4462(7) 0.0774(3) 0.0985(4) 0.054(2) Uani 1 1 d . . .
O2 O 0.7478(7) 0.1850(3) 0.1568(4) 0.073(3) Uani 1 1 d . . .
C1 C 0.2227(10) 0.0079(4) 0.1042(6) 0.054(3) Uani 1 1 d . . .
C2 C 0.2498(10) 0.0269(4) 0.0456(6) 0.051(3) Uani 1 1 d . . .
C3 C 0.2154(12) 0.0038(5) -0.0127(7) 0.070(4) Uani 1 1 d . . .
H3 H 0.2324 0.0168 -0.0507 0.084 Uiso 1 1 calc R . .
C4 C 0.1568(14) -0.0380(6) -0.0174(8) 0.090(5) Uani 1 1 d . . .
H4 H 0.1352 -0.0534 -0.0575 0.108 Uiso 1 1 calc R . .
C5 C 0.1312(12) -0.0563(5) 0.0392(8) 0.077(4) Uani 1 1 d . . .
H5 H 0.0895 -0.0840 0.0363 0.092 Uiso 1 1 calc R . .
C6 C 0.1651(10) -0.0351(4) 0.1016(7) 0.058(3) Uani 1 1 d . . .
C7 C 0.0090(15) -0.0329(6) 0.2039(9) 0.121(7) Uani 1 1 d . . .
H7A H -0.0569 -0.0283 0.1680 0.181 Uiso 1 1 calc R . .
H7B H 0.0390 -0.0033 0.2210 0.181 Uiso 1 1 calc R . .
H7C H -0.0161 -0.0502 0.2381 0.181 Uiso 1 1 calc R . .
C8 C 0.2569(14) -0.0756(6) 0.2408(9) 0.126(7) Uani 1 1 d . . .
H8A H 0.3145 -0.0927 0.2232 0.189 Uiso 1 1 calc R . .
H8B H 0.2344 -0.0931 0.2756 0.189 Uiso 1 1 calc R . .
H8C H 0.2899 -0.0464 0.2579 0.189 Uiso 1 1 calc R . .
C9 C 0.0696(16) -0.1245(6) 0.1474(9) 0.121(6) Uani 1 1 d . . .
H9A H 0.1307 -0.1416 0.1330 0.181 Uiso 1 1 calc R . .
H9B H 0.0024 -0.1218 0.1118 0.181 Uiso 1 1 calc R . .
H9C H 0.0472 -0.1404 0.1836 0.181 Uiso 1 1 calc R . .
C10 C 0.2785(11) 0.1745(5) 0.0533(6) 0.059(3) Uani 1 1 d . . .
C11 C 0.2378(11) 0.1286(4) 0.0540(6) 0.052(3) Uani 1 1 d . . .
C12 C 0.1216(12) 0.1200(5) 0.0573(6) 0.062(4) Uani 1 1 d . . .
H12 H 0.0950 0.0896 0.0587 0.075 Uiso 1 1 calc R . .
C13 C 0.0461(12) 0.1562(5) 0.0584(7) 0.073(4) Uani 1 1 d . . .
H13 H -0.0323 0.1504 0.0598 0.087 Uiso 1 1 calc R . .
C14 C 0.0846(13) 0.2012(5) 0.0574(6) 0.068(4) Uani 1 1 d . . .
H14 H 0.0314 0.2252 0.0586 0.081 Uiso 1 1 calc R . .
C15 C 0.2001(12) 0.2122(4) 0.0547(6) 0.056(3) Uani 1 1 d . . .
C16 C 0.3261(16) 0.2925(5) -0.0107(8) 0.107(6) Uani 1 1 d . . .
H16A H 0.2760 0.2858 -0.0526 0.160 Uiso 1 1 calc R . .
H16B H 0.3983 0.2753 -0.0063 0.160 Uiso 1 1 calc R . .
H16C H 0.3434 0.3251 -0.0077 0.160 Uiso 1 1 calc R . .
C17 C 0.1132(16) 0.3120(5) 0.0466(8) 0.106(6) Uani 1 1 d . . .
H17A H 0.0639 0.3060 0.0042 0.159 Uiso 1 1 calc R . .
H17B H 0.1354 0.3442 0.0495 0.159 Uiso 1 1 calc R . .
H17C H 0.0705 0.3049 0.0804 0.159 Uiso 1 1 calc R . .
C18 C 0.3406(14) 0.2872(5) 0.1387(8) 0.100(5) Uani 1 1 d . . .
H18A H 0.4114 0.2690 0.1444 0.149 Uiso 1 1 calc R . .
H18B H 0.2980 0.2794 0.1723 0.149 Uiso 1 1 calc R . .
H18C H 0.3608 0.3195 0.1418 0.149 Uiso 1 1 calc R . .
C19 C 0.3724(10) 0.0848(4) -0.0324(6) 0.049(3) Uani 1 1 d . . .
C20 C 0.2971(13) 0.1023(5) -0.0854(7) 0.074(4) Uani 1 1 d . . .
H20 H 0.2221 0.1116 -0.0810 0.089 Uiso 1 1 calc R . .
C21 C 0.3285(16) 0.1068(4) -0.1461(7) 0.077(4) Uani 1 1 d . . .
H21 H 0.2776 0.1204 -0.1816 0.093 Uiso 1 1 calc R . .
C22 C 0.4389(17) 0.0903(6) -0.1519(9) 0.090(5) Uani 1 1 d . . .
H22 H 0.4611 0.0920 -0.1925 0.108 Uiso 1 1 calc R . .
C23 C 0.5148(13) 0.0718(5) -0.0995(9) 0.086(5) Uani 1 1 d . . .
H23 H 0.5887 0.0613 -0.1038 0.103 Uiso 1 1 calc R . .
C24 C 0.4804(12) 0.0690(5) -0.0394(7) 0.066(4) Uani 1 1 d . . .
H24 H 0.5316 0.0561 -0.0033 0.079 Uiso 1 1 calc R . .
C25 C 0.6452(14) 0.0208(5) 0.2352(10) 0.120(7) Uani 1 1 d . . .
H25A H 0.6765 0.0400 0.2731 0.144 Uiso 1 1 calc R . .
H25B H 0.6620 -0.0114 0.2477 0.144 Uiso 1 1 calc R . .
C26 C 0.7077(16) 0.0335(7) 0.1775(11) 0.135(8) Uani 1 1 d . . .
H26A H 0.7912 0.0289 0.1914 0.203 Uiso 1 1 calc R . .
H26B H 0.6921 0.0654 0.1655 0.203 Uiso 1 1 calc R . .
H26C H 0.6779 0.0140 0.1402 0.203 Uiso 1 1 calc R . .
C27 C 0.8235(11) 0.2945(5) 0.1732(6) 0.063(4) Uani 1 1 d . . .
C28 C 0.8801(12) 0.2599(5) 0.2100(7) 0.061(4) Uani 1 1 d . . .
C29 C 0.9989(12) 0.2635(5) 0.2373(6) 0.068(4) Uani 1 1 d . . .
H29 H 1.0388 0.2385 0.2599 0.082 Uiso 1 1 calc R . .
C30 C 1.0586(13) 0.3041(6) 0.2314(7) 0.077(4) Uani 1 1 d . . .
H30 H 1.1380 0.3069 0.2512 0.093 Uiso 1 1 calc R . .
C31 C 1.0024(13) 0.3391(5) 0.1973(7) 0.071(4) Uani 1 1 d . . .
H31 H 1.0448 0.3661 0.1938 0.085 Uiso 1 1 calc R . .
C32 C 0.8803(12) 0.3380(5) 0.1656(6) 0.066(4) Uani 1 1 d . . .
C33 C 0.7601(17) 0.3761(6) 0.0312(7) 0.126(7) Uani 1 1 d . . .
H33A H 0.8249 0.3640 0.0141 0.189 Uiso 1 1 calc R . .
H33B H 0.7307 0.4037 0.0074 0.189 Uiso 1 1 calc R . .
H33C H 0.6984 0.3534 0.0263 0.189 Uiso 1 1 calc R . .
C34 C 0.6933(14) 0.4139(5) 0.1562(7) 0.105(6) Uani 1 1 d . . .
H34A H 0.6601 0.4407 0.1317 0.158 Uiso 1 1 calc R . .
H34B H 0.7246 0.4226 0.2011 0.158 Uiso 1 1 calc R . .
H34C H 0.6331 0.3908 0.1551 0.158 Uiso 1 1 calc R . .
C35 C 0.9269(17) 0.4356(6) 0.1261(9) 0.129(7) Uani 1 1 d . . .
H35A H 0.9904 0.4241 0.1072 0.193 Uiso 1 1 calc R . .
H35B H 0.9564 0.4432 0.1716 0.193 Uiso 1 1 calc R . .
H35C H 0.8939 0.4628 0.1028 0.193 Uiso 1 1 calc R . .
C36 C 0.6122(11) 0.1954(4) 0.2883(6) 0.058(3) Uani 1 1 d . . .
C37 C 0.7025(11) 0.2242(4) 0.2767(6) 0.058(3) Uani 1 1 d . . .
C38 C 0.7253(12) 0.2657(5) 0.3110(7) 0.075(4) Uani 1 1 d . . .
H38 H 0.7897 0.2838 0.3064 0.090 Uiso 1 1 calc R . .
C39 C 0.6542(14) 0.2799(5) 0.3511(9) 0.093(5) Uani 1 1 d . . .
H39 H 0.6678 0.3080 0.3735 0.111 Uiso 1 1 calc R . .
C40 C 0.5626(15) 0.2525(5) 0.3582(8) 0.090(5) Uani 1 1 d . . .
H40 H 0.5139 0.2630 0.3857 0.108 Uiso 1 1 calc R . .
C41 C 0.5359(12) 0.2094(5) 0.3271(7) 0.071(4) Uani 1 1 d . . .
C42 C 0.2951(12) 0.1726(6) 0.2492(8) 0.099(5) Uani 1 1 d . . .
H42A H 0.3331 0.1550 0.2203 0.148 Uiso 1 1 calc R . .
H42B H 0.2783 0.2033 0.2316 0.148 Uiso 1 1 calc R . .
H42C H 0.2228 0.1576 0.2530 0.148 Uiso 1 1 calc R . .
C43 C 0.4301(15) 0.1182(5) 0.3718(8) 0.106(6) Uani 1 1 d . . .
H43A H 0.4808 0.1221 0.4143 0.159 Uiso 1 1 calc R . .
H43B H 0.4692 0.0994 0.3445 0.159 Uiso 1 1 calc R . .
H43C H 0.3583 0.1032 0.3767 0.159 Uiso 1 1 calc R . .
C44 C 0.3168(16) 0.2108(6) 0.3846(10) 0.127(7) Uani 1 1 d . . .
H44A H 0.3660 0.2140 0.4277 0.190 Uiso 1 1 calc R . .
H44B H 0.2449 0.1953 0.3881 0.190 Uiso 1 1 calc R . .
H44C H 0.2989 0.2409 0.3655 0.190 Uiso 1 1 calc R . .
C45 C 0.9027(12) 0.1677(5) 0.2707(8) 0.066(4) Uani 1 1 d . . .
C46 C 0.9323(15) 0.1710(6) 0.3363(10) 0.096(5) Uani 1 1 d . . .
H46 H 0.8985 0.1943 0.3575 0.115 Uiso 1 1 calc R . .
C47 C 1.0165(19) 0.1390(9) 0.3756(12) 0.132(7) Uani 1 1 d . . .
H47 H 1.0391 0.1411 0.4212 0.159 Uiso 1 1 calc R . .
C48 C 1.0592(19) 0.1058(9) 0.3400(17) 0.142(9) Uani 1 1 d . . .
H48 H 1.1120 0.0844 0.3632 0.170 Uiso 1 1 calc R . .
C49 C 1.032(2) 0.1013(8) 0.2745(15) 0.136(9) Uani 1 1 d . . .
H49 H 1.0642 0.0780 0.2528 0.163 Uiso 1 1 calc R . .
C50 C 0.9536(16) 0.1327(7) 0.2412(9) 0.100(5) Uani 1 1 d . . .
H50 H 0.9335 0.1303 0.1956 0.120 Uiso 1 1 calc R . .
C51 C 0.6948(18) 0.1902(7) -0.0234(9) 0.120(7) Uani 1 1 d . . .
H51A H 0.7727 0.1924 -0.0335 0.144 Uiso 1 1 calc R . .
H51B H 0.6868 0.1593 -0.0063 0.144 Uiso 1 1 calc R . .
C52 C 0.611(2) 0.1958(8) -0.0814(12) 0.182(11) Uani 1 1 d . . .
H52A H 0.6219 0.1724 -0.1125 0.272 Uiso 1 1 calc R . .
H52B H 0.6194 0.2259 -0.0995 0.272 Uiso 1 1 calc R . .
H52C H 0.5332 0.1929 -0.0721 0.272 Uiso 1 1 calc R . .

loop_
_atom_site_aniso_label
_atom_site_aniso_U_11
_atom_site_aniso_U_22
_atom_site_aniso_U_33
_atom_site_aniso_U_23
_atom_site_aniso_U_13
_atom_site_aniso_U_12
Hg1 0.0743(4) 0.0567(3) 0.0640(4) 0.0030(3) -0.0022(3) -0.0010(3)
Hg2 0.0904(5) 0.1194(6) 0.0739(4) -0.0084(4) 0.0089(4) -0.0509(4)
Hg3 0.0506(3) 0.0675(4) 0.0721(4) -0.0097(3) 0.0061(3) -0.0128(3)
S1 0.071(3) 0.069(2) 0.072(2) -0.0038(19) 0.0199(19) -0.0074(19)
S2 0.053(2) 0.072(2) 0.082(3) 0.008(2) 0.0141(19) -0.0116(18)
S3 0.053(2) 0.101(3) 0.108(3) -0.014(3) -0.006(2) -0.013(2)
S4 0.068(2) 0.056(2) 0.072(2) -0.0089(18) 0.0105(19) -0.0072(18)
P1 0.044(2) 0.0471(19) 0.057(2) 0.0012(16) 0.0047(16) -0.0013(15)
P2 0.048(2) 0.069(2) 0.075(3) -0.021(2) 0.0172(19) -0.0135(18)
Si1 0.051(2) 0.064(3) 0.109(3) 0.027(2) 0.016(2) -0.003(2)
Si2 0.112(4) 0.051(2) 0.084(3) -0.003(2) 0.033(3) 0.003(2)
Si3 0.093(3) 0.087(3) 0.067(3) -0.010(2) 0.008(2) -0.009(3)
Si4 0.066(3) 0.072(3) 0.110(4) -0.007(3) 0.039(3) -0.007(2)
O1 0.050(5) 0.056(5) 0.052(5) 0.008(4) 0.000(4) 0.000(4)
O2 0.061(6) 0.089(7) 0.071(6) -0.026(5) 0.018(5) -0.020(5)
C1 0.031(7) 0.058(8) 0.067(9) -0.005(7) -0.002(6) -0.003(6)
C2 0.051(8) 0.053(8) 0.047(8) -0.001(7) 0.003(6) -0.007(6)
C3 0.066(10) 0.060(9) 0.084(11) -0.004(8) 0.013(8) -0.017(8)
C4 0.100(13) 0.100(13) 0.065(11) -0.014(9) 0.008(9) -0.019(10)
C5 0.068(10) 0.060(9) 0.099(13) -0.012(9) 0.007(9) -0.033(8)
C6 0.036(7) 0.048(8) 0.089(10) 0.008(7) 0.010(7) 0.005(6)
C7 0.099(14) 0.126(15) 0.159(18) 0.038(13) 0.077(13) 0.023(11)
C8 0.083(13) 0.126(15) 0.154(17) 0.060(13) -0.014(12) -0.001(11)
C9 0.118(15) 0.101(13) 0.142(17) 0.015(12) 0.022(12) -0.045(11)
C10 0.049(8) 0.065(9) 0.063(9) -0.004(7) 0.014(7) 0.006(7)
C11 0.052(9) 0.040(7) 0.061(8) 0.004(6) 0.006(6) 0.000(6)
C12 0.055(9) 0.061(9) 0.065(9) 0.010(7) 0.000(7) -0.006(8)
C13 0.044(8) 0.074(10) 0.100(12) 0.015(9) 0.016(8) 0.003(8)
C14 0.067(10) 0.072(10) 0.065(9) 0.009(8) 0.016(8) 0.027(8)
C15 0.058(9) 0.052(8) 0.060(9) 0.005(6) 0.011(7) -0.002(7)
C16 0.163(18) 0.061(10) 0.106(13) 0.018(9) 0.052(12) -0.001(10)
C17 0.153(17) 0.070(11) 0.101(13) -0.017(9) 0.044(12) 0.023(10)
C18 0.102(13) 0.090(12) 0.112(14) -0.020(10) 0.033(11) -0.010(10)
C19 0.041(8) 0.040(7) 0.061(8) 0.002(6) 0.002(6) 0.002(6)
C20 0.069(10) 0.075(10) 0.080(11) 0.005(8) 0.020(9) 0.031(8)
C21 0.117(14) 0.054(9) 0.058(10) 0.009(7) 0.012(9) 0.009(9)
C22 0.100(14) 0.087(12) 0.092(14) -0.030(10) 0.039(12) -0.006(10)
C23 0.048(10) 0.098(12) 0.112(14) -0.018(11) 0.015(10) 0.006(9)
C24 0.060(10) 0.074(10) 0.069(10) 0.001(8) 0.022(8) 0.006(7)
C25 0.072(12) 0.075(12) 0.19(2) -0.003(12) -0.039(13) 0.025(9)
C26 0.090(14) 0.126(17) 0.20(2) -0.003(15) 0.063(15) 0.024(12)
C27 0.048(9) 0.074(10) 0.064(9) -0.005(8) 0.009(7) -0.014(8)
C28 0.047(9) 0.068(9) 0.072(10) -0.026(8) 0.021(7) -0.015(7)
C29 0.045(9) 0.096(11) 0.067(9) -0.012(8) 0.020(7) -0.011(8)
C30 0.052(10) 0.087(11) 0.088(11) -0.008(9) 0.004(8) 0.001(9)
C31 0.065(10) 0.071(10) 0.082(11) -0.009(9) 0.027(8) -0.018(8)
C32 0.060(9) 0.088(11) 0.054(9) -0.009(7) 0.018(7) -0.013(8)
C33 0.169(19) 0.140(16) 0.058(11) 0.002(10) -0.003(11) 0.019(14)
C34 0.117(15) 0.095(12) 0.095(12) -0.018(10) 0.001(11) 0.001(10)
C35 0.155(19) 0.100(14) 0.130(16) 0.004(12) 0.023(13) -0.006(13)
C36 0.045(8) 0.060(8) 0.071(9) -0.004(7) 0.015(7) 0.009(7)
C37 0.049(8) 0.062(9) 0.069(9) -0.012(7) 0.023(7) 0.000(7)
C38 0.061(10) 0.076(10) 0.092(11) -0.036(9) 0.028(8) -0.027(8)
C39 0.078(12) 0.065(10) 0.145(16) -0.029(10) 0.048(11) -0.018(9)
C40 0.108(14) 0.069(11) 0.105(13) -0.024(9) 0.052(11) 0.013(10)
C41 0.076(10) 0.054(9) 0.089(11) -0.004(8) 0.032(9) 0.003(7)
C42 0.059(10) 0.125(14) 0.117(14) -0.006(11) 0.029(9) -0.016(9)
C43 0.107(14) 0.090(12) 0.136(15) 0.004(11) 0.059(12) -0.016(10)
C44 0.113(15) 0.092(13) 0.20(2) -0.017(13) 0.095(14) -0.006(11)
C45 0.057(9) 0.067(9) 0.078(11) -0.031(8) 0.024(8) -0.005(7)
C46 0.079(12) 0.100(13) 0.109(15) -0.010(11) 0.017(11) 0.005(10)
C47 0.109(18) 0.15(2) 0.139(19) 0.040(17) 0.026(15) 0.006(15)
C48 0.072(15) 0.13(2) 0.23(3) 0.01(2) 0.04(2) 0.015(13)
C49 0.086(17) 0.125(18) 0.20(3) -0.03(2) 0.035(18) 0.026(13)
C50 0.077(13) 0.118(15) 0.112(14) -0.033(13) 0.036(11) -0.011(11)
C51 0.128(17) 0.155(18) 0.077(13) -0.003(12) 0.018(12) -0.056(14)
C52 0.19(3) 0.22(3) 0.15(2) 0.01(2) 0.06(2) -0.10(2)

loop_
_atom_type_symbol
_atom_type_description
_atom_type_scat_dispersion_real
_atom_type_scat_dispersion_imag
_atom_type_scat_source
C C 0.0033 0.0016 'International Tables Vol C Tables 4.2.6.8 and 6.1.1.4'
H H 0.0000 0.0000 'International Tables Vol C Tables 4.2.6.8 and 6.1.1.4'
Si Si 0.0817 0.0704 'International Tables Vol C Tables 4.2.6.8 and 6.1.1.4'
P P 0.1023 0.0942 'International Tables Vol C Tables 4.2.6.8 and 6.1.1.4'
S S 0.1246 0.1234 'International Tables Vol C Tables 4.2.6.8 and 6.1.1.4'
Hg Hg -2.3894 9.2266 'International Tables Vol C Tables 4.2.6.8 and 6.1.1.4'
O O 0.0106 0.0060 'International Tables Vol C Tables 4.2.6.8 and 6.1.1.4'

loop_
_geom_angle_atom_site_label_1
_geom_angle_atom_site_label_2
_geom_angle_atom_site_label_3
_geom_angle
_geom_angle_site_symmetry_1
_geom_angle_site_symmetry_3
_geom_angle_publ_flag
C25 Hg1 S1 177.9(5) . . ?
C25 Hg1 O1 100.7(6) . . ?
S1 Hg1 O1 81.23(19) . . ?
C51 Hg2 S3 178.3(6) . . ?
S2 Hg3 S4 169.45(13) . . ?
S2 Hg3 O1 84.88(18) . . ?
S4 Hg3 O1 99.79(17) . . ?
C1 S1 Hg1 100.4(4) . . ?
C10 S2 Hg3 97.9(4) . . ?
C27 S3 Hg2 97.4(5) . . ?
C36 S4 Hg3 96.9(4) . . ?
O1 P1 C19 109.0(5) . . ?
O1 P1 C2 110.7(5) . . ?
C19 P1 C2 106.3(6) . . ?
O1 P1 C11 116.1(5) . . ?
C19 P1 C11 106.4(5) . . ?
C2 P1 C11 107.8(6) . . ?
O2 P2 C45 110.2(6) . . ?
O2 P2 C28 110.4(6) . . ?
C45 P2 C28 108.1(7) . . ?
O2 P2 C37 118.9(5) . . ?
C45 P2 C37 104.2(7) . . ?
C28 P2 C37 104.4(6) . . ?
C7 Si1 C8 112.8(9) . . ?
C7 Si1 C9 109.2(8) . . ?
C8 Si1 C9 104.7(8) . . ?
C7 Si1 C6 110.6(6) . . ?
C8 Si1 C6 111.9(7) . . ?
C9 Si1 C6 107.4(7) . . ?
C18 Si2 C17 108.7(7) . . ?
C18 Si2 C16 111.1(8) . . ?
C17 Si2 C16 106.0(7) . . ?
C18 Si2 C15 108.8(6) . . ?
C17 Si2 C15 107.9(7) . . ?
C16 Si2 C15 114.2(6) . . ?
C34 Si3 C35 107.6(8) . . ?
C34 Si3 C33 112.3(8) . . ?
C35 Si3 C33 107.5(9) . . ?
C34 Si3 C32 111.8(7) . . ?
C35 Si3 C32 107.7(8) . . ?
C33 Si3 C32 109.8(7) . . ?
C44 Si4 C42 107.0(8) . . ?
C44 Si4 C43 108.3(8) . . ?
C42 Si4 C43 112.7(8) . . ?
C44 Si4 C41 107.2(7) . . ?
C42 Si4 C41 110.5(7) . . ?
C43 Si4 C41 110.9(7) . . ?
P1 O1 Hg3 113.4(4) . . ?
P1 O1 Hg1 122.7(4) . . ?
Hg3 O1 Hg1 100.1(2) . . ?
C6 C1 C2 119.6(11) . . ?
C6 C1 S1 118.8(10) . . ?
C2 C1 S1 121.5(9) . . ?
C3 C2 C1 119.4(11) . . ?
C3 C2 P1 119.0(10) . . ?
C1 C2 P1 121.5(9) . . ?
C2 C3 C4 122.7(14) . . ?
C5 C4 C3 117.7(14) . . ?
C4 C5 C6 123.4(13) . . ?
C1 C6 C5 117.2(12) . . ?
C1 C6 Si1 124.5(11) . . ?
C5 C6 Si1 118.3(10) . . ?
C11 C10 C15 120.2(11) . . ?
C11 C10 S2 121.6(10) . . ?
C15 C10 S2 118.1(10) . . ?
C12 C11 C10 120.2(11) . . ?
C12 C11 P1 119.3(9) . . ?
C10 C11 P1 120.5(10) . . ?
C13 C12 C11 119.7(12) . . ?
C12 C13 C14 120.7(13) . . ?
C13 C14 C15 122.3(12) . . ?
C14 C15 C10 116.9(12) . . ?
C14 C15 Si2 119.8(10) . . ?
C10 C15 Si2 123.3(10) . . ?
C20 C19 C24 119.4(13) . . ?
C20 C19 P1 122.5(10) . . ?
C24 C19 P1 118.0(10) . . ?
C19 C20 C21 121.7(13) . . ?
C20 C21 C22 117.7(14) . . ?
C23 C22 C21 121.2(15) . . ?
C22 C23 C24 119.1(14) . . ?
C19 C24 C23 120.8(13) . . ?
C26 C25 Hg1 111.5(12) . . ?
C28 C27 C32 121.9(12) . . ?
C28 C27 S3 123.5(11) . . ?
C32 C27 S3 114.3(11) . . ?
C27 C28 C29 120.4(13) . . ?
C27 C28 P2 119.9(10) . . ?
C29 C28 P2 119.6(12) . . ?
C30 C29 C28 120.3(14) . . ?
C31 C30 C29 119.6(14) . . ?
C30 C31 C32 123.9(13) . . ?
C31 C32 C27 113.5(12) . . ?
C31 C32 Si3 119.5(11) . . ?
C27 C32 Si3 126.9(10) . . ?
C41 C36 C37 121.4(12) . . ?
C41 C36 S4 117.6(10) . . ?
C37 C36 S4 121.0(10) . . ?
C38 C37 C36 119.7(12) . . ?
C38 C37 P2 118.5(10) . . ?
C36 C37 P2 121.6(10) . . ?
C39 C38 C37 120.1(13) . . ?
C38 C39 C40 118.8(14) . . ?
C39 C40 C41 124.6(14) . . ?
C36 C41 C40 115.0(13) . . ?
C36 C41 Si4 123.2(11) . . ?
C40 C41 Si4 121.5(11) . . ?
C46 C45 C50 117.5(16) . . ?
C46 C45 P2 122.1(12) . . ?
C50 C45 P2 120.4(14) . . ?
C45 C46 C47 121.6(18) . . ?
C48 C47 C46 115(2) . . ?
C49 C48 C47 126(3) . . ?
C48 C49 C50 116(2) . . ?
C49 C50 C45 124.3(19) . . ?
C52 C51 Hg2 114.2(18) . . ?

loop_
_geom_bond_atom_site_label_1
_geom_bond_atom_site_label_2
_geom_bond_distance
_geom_bond_site_symmetry_2
_geom_bond_publ_flag
Hg1 C25 2.099(15) . ?
Hg1 S1 2.372(4) . ?
Hg1 O1 2.622(7) . ?
Hg2 C51 2.131(18) . ?
Hg2 S3 2.380(4) . ?
Hg3 S2 2.326(4) . ?
Hg3 S4 2.328(4) . ?
Hg3 O1 2.617(7) . ?
S1 C1 1.768(12) . ?
S2 C10 1.766(13) . ?
S3 C27 1.771(13) . ?
S4 C36 1.785(13) . ?
P1 O1 1.492(7) . ?
P1 C19 1.796(13) . ?
P1 C2 1.820(12) . ?
P1 C11 1.821(12) . ?
P2 O2 1.502(9) . ?
P2 C45 1.787(15) . ?
P2 C28 1.831(13) . ?
P2 C37 1.832(12) . ?
Si1 C7 1.839(16) . ?
Si1 C8 1.850(15) . ?
Si1 C9 1.878(16) . ?
Si1 C6 1.883(14) . ?
Si2 C18 1.830(15) . ?
Si2 C17 1.866(16) . ?
Si2 C16 1.894(15) . ?
Si2 C15 1.898(13) . ?
Si3 C34 1.820(16) . ?
Si3 C35 1.855(18) . ?
Si3 C33 1.861(15) . ?
Si3 C32 1.871(15) . ?
Si4 C44 1.836(16) . ?
Si4 C42 1.869(16) . ?
Si4 C43 1.878(16) . ?
Si4 C41 1.913(14) . ?
C1 C6 1.403(15) . ?
C1 C2 1.426(16) . ?
C2 C3 1.366(16) . ?
C3 C4 1.376(18) . ?
C4 C5 1.374(19) . ?
C5 C6 1.410(18) . ?
C10 C11 1.404(16) . ?
C10 C15 1.420(16) . ?
C11 C12 1.384(16) . ?
C12 C13 1.366(17) . ?
C13 C14 1.373(17) . ?
C14 C15 1.387(17) . ?
C19 C20 1.352(16) . ?
C19 C24 1.366(16) . ?
C20 C21 1.387(18) . ?
C21 C22 1.39(2) . ?
C22 C23 1.36(2) . ?
C23 C24 1.387(19) . ?
C25 C26 1.56(2) . ?
C27 C28 1.341(17) . ?
C27 C32 1.440(17) . ?
C28 C29 1.379(17) . ?
C29 C30 1.376(18) . ?
C30 C31 1.325(18) . ?
C31 C32 1.432(18) . ?
C36 C41 1.374(17) . ?
C36 C37 1.394(16) . ?
C37 C38 1.390(16) . ?
C38 C39 1.348(18) . ?
C39 C40 1.354(19) . ?
C40 C41 1.405(18) . ?
C45 C46 1.336(19) . ?
C45 C50 1.37(2) . ?
C46 C47 1.46(2) . ?
C47 C48 1.36(3) . ?
C48 C49 1.34(3) . ?
C49 C50 1.36(3) . ?
C51 C52 1.39(2) . ?
